data_7156992
loop_
_publ_author_name
'Hajra, Saumen'
'Maity, Subrata'
'Roy, Sayan'
'Das, Dhiraj'

_publ_section_title
;
 Controlling the regioselectivity of the ring opening of
 spiro-epoxyoxindoles for efficient synthesis of C(3)-N(1')-bisindoles and
 C(3)-N(1')-diindolylmethane.
;
_journal_issue 33
_journal_name_full 'Organic &amp; biomolecular chemistry'
_journal_page_first 7747
_journal_page_last 7759
_journal_paper_doi 10.1039/c9ob01249d
_journal_volume 17
_journal_year 2019
_chemical_formula_moiety 'C25 H19 Br2 N3 O5'
_chemical_formula_sum 'C25 H19 Br2 N3 O5'
_chemical_formula_weight 601.25
_space_group_crystal_system monoclinic
_space_group_IT_number 14
_space_group_name_Hall '-P 2ybc'
_space_group_name_H-M_alt 'P 1 21/c 1'
_symmetry_space_group_name_Hall '-P 2ybc'
_symmetry_space_group_name_H-M 'P 1 21/c 1'
_atom_sites_solution_hydrogens geom
_atom_sites_solution_primary dual
_audit_creation_date 2018-10-26
_audit_creation_method
;
Olex2 1.2
(compiled 2018.05.29 svn.r3508 for OlexSys, GUI svn.r5506)
;
_audit_update_record
;
2018-12-26 deposited with the CCDC.    2019-07-23 downloaded from the CCDC.
;
_cell_angle_alpha 90
_cell_angle_beta 92.00(5)
_cell_angle_gamma 90
_cell_formula_units_Z 4
_cell_length_a 11.2334(8)
_cell_length_b 9.4327(6)
_cell_length_c 23.5205(18)
_cell_measurement_reflns_used 29728
_cell_measurement_temperature 296.0(2)
_cell_measurement_theta_max 25.000
_cell_measurement_theta_min 1.733
_cell_volume 2490.7(3)
_computing_molecular_graphics 'Olex2 (Dolomanov et al., 2009)'
_computing_publication_material 'Olex2 (Dolomanov et al., 2009)'
_computing_structure_refinement 'ShelXL (Sheldrick, 2015)'
_computing_structure_solution 'ShelXT (Sheldrick, 2015)'
_diffrn_ambient_temperature 296.0(2)
_diffrn_measured_fraction_theta_full 1.000
_diffrn_measured_fraction_theta_max 1.000
_diffrn_measurement_device_type 'Bruker D8 VENTURE'
_diffrn_measurement_method 'phi and omega scans'
_diffrn_radiation_monochromator graphite
_diffrn_radiation_type MoK\a
_diffrn_radiation_wavelength 0.71073
_diffrn_reflns_av_R_equivalents 0.1300
_diffrn_reflns_av_unetI/netI 0.0613
_diffrn_reflns_Laue_measured_fraction_full 1.000
_diffrn_reflns_Laue_measured_fraction_max 1.000
_diffrn_reflns_limit_h_max 13
_diffrn_reflns_limit_h_min -13
_diffrn_reflns_limit_k_max 11
_diffrn_reflns_limit_k_min -11
_diffrn_reflns_limit_l_max 26
_diffrn_reflns_limit_l_min -27
_diffrn_reflns_number 29728
_diffrn_reflns_point_group_measured_fraction_full 1.000
_diffrn_reflns_point_group_measured_fraction_max 1.000
_diffrn_reflns_theta_full 25.000
_diffrn_reflns_theta_max 25.000
_diffrn_reflns_theta_min 1.733
_exptl_absorpt_coefficient_mu 3.296
_exptl_absorpt_correction_type none
_exptl_crystal_colour 'clear light yellow'
_exptl_crystal_colour_lustre clear
_exptl_crystal_colour_modifier light
_exptl_crystal_colour_primary yellow
_exptl_crystal_density_diffrn 1.603
_exptl_crystal_description block
_exptl_crystal_F_000 1200
_exptl_crystal_size_max 0.28
_exptl_crystal_size_mid 0.24
_exptl_crystal_size_min 0.21
_refine_diff_density_max 0.648
_refine_diff_density_min -0.691
_refine_diff_density_rms 0.093
_refine_ls_extinction_method none
_refine_ls_goodness_of_fit_ref 0.972
_refine_ls_hydrogen_treatment constr
_refine_ls_matrix_type full
_refine_ls_number_parameters 317
_refine_ls_number_reflns 4386
_refine_ls_number_restraints 0
_refine_ls_restrained_S_all 0.972
_refine_ls_R_factor_all 0.0905
_refine_ls_R_factor_gt 0.0572
_refine_ls_shift/su_max 0.001
_refine_ls_shift/su_mean 0.000
_refine_ls_structure_factor_coef Fsqd
_refine_ls_weighting_details 'w=1/[\s^2^(Fo^2^)+(0.0778P)^2^] where P=(Fo^2^+2Fc^2^)/3'
_refine_ls_weighting_scheme calc
_refine_ls_wR_factor_gt 0.1362
_refine_ls_wR_factor_ref 0.1582
_reflns_Friedel_coverage 0.000
_reflns_number_gt 2699
_reflns_number_total 4386
_reflns_threshold_expression 'I > 2\s(I)'
_cod_data_source_file c9ob01249d2.cif
_cod_data_source_block 4out
_cod_depositor_comments 'Adding full bibliography for 7156991--7156992.cif.'
_cod_database_code 7156992
_shelx_shelxl_version_number 2014/7
_shelx_space_group_comment
;
The symmetry employed for this shelxl refinement is uniquely defined
by the following loop, which should always be used as a source of
symmetry information in preference to the above space-group names.
They are only intended as comments.
;
_olex2_refinement_description
;
1. Fixed Uiso
 At 1.2 times of:
  All C(H) groups, All C(H,H) groups
 At 1.5 times of:
  All C(H,H,H) groups
2.a Secondary CH2 refined with riding coordinates:
 C8(H8a,H8b), C18(H18a,H18b), C19(H19a,H19b)
2.b Aromatic/amide H refined with riding coordinates:
 C1(H1), C2(H2), C4(H4), C5(H5), C11(H11), C13(H13), C14(H14), C21(H21),
 C23(H23), C24(H24)
2.c Idealised Me refined as rotating group:
 C16(H16a,H16b,H16c)
;
_olex2_submission_special_instructions 'No special instructions were received'

loop_
_space_group_symop_operation_xyz
'x, y, z'
'-x, y+1/2, -z+1/2'
'-x, -y, -z'
'x, -y-1/2, z-1/2'

loop_
_atom_site_label
_atom_site_type_symbol
_atom_site_fract_x
_atom_site_fract_y
_atom_site_fract_z
_atom_site_U_iso_or_equiv
_atom_site_adp_type
_atom_site_occupancy
_atom_site_site_symmetry_order
_atom_site_calc_flag
_atom_site_refinement_flags_posn
C1 C -0.0241(5) 0.7757(6) 0.0277(3) 0.0653(16) Uani 1 1 d .
H1 H -0.0259 0.7020 0.0015 0.078 Uiso 1 1 calc R
C2 C -0.1195(5) 0.8695(7) 0.0299(3) 0.0686(17) Uani 1 1 d .
H2 H -0.1843 0.8601 0.0044 0.082 Uiso 1 1 calc R
C3 C -0.1174(4) 0.9754(6) 0.0695(2) 0.0579(14) Uani 1 1 d .
C4 C -0.0248(5) 0.9925(6) 0.1066(2) 0.0663(15) Uani 1 1 d .
H4 H -0.0246 1.0640 0.1339 0.080 Uiso 1 1 calc R
C5 C 0.0702(5) 0.9000(6) 0.1029(2) 0.0626(15) Uani 1 1 d .
H5 H 0.1359 0.9112 0.1277 0.075 Uiso 1 1 calc R
C6 C 0.0708(4) 0.7919(6) 0.0637(2) 0.0532(13) Uani 1 1 d .
C7 C 0.1739(5) 0.6958(6) 0.0581(2) 0.0565(14) Uani 1 1 d .
C8 C 0.3743(4) 0.6576(5) 0.0852(2) 0.0476(12) Uani 1 1 d .
H8A H 0.3984 0.6775 0.0468 0.057 Uiso 1 1 calc R
H8B H 0.3726 0.5557 0.0907 0.057 Uiso 1 1 calc R
C9 C 0.4575(4) 0.7277(5) 0.1285(2) 0.0405(11) Uani 1 1 d .
C10 C 0.4319(4) 0.8851(5) 0.1317(2) 0.0422(11) Uani 1 1 d .
C11 C 0.4413(4) 0.9865(5) 0.0901(2) 0.0468(12) Uani 1 1 d .
H11 H 0.4731 0.9662 0.0551 0.056 Uiso 1 1 calc R
C12 C 0.4005(4) 1.1214(5) 0.1035(2) 0.0485(12) Uani 1 1 d .
C13 C 0.3557(4) 1.1560(6) 0.1560(2) 0.0592(15) Uani 1 1 d .
H13 H 0.3318 1.2484 0.1634 0.071 Uiso 1 1 calc R
C14 C 0.3466(4) 1.0522(5) 0.1976(2) 0.0562(14) Uani 1 1 d .
H14 H 0.3163 1.0732 0.2329 0.067 Uiso 1 1 calc R
C15 C 0.3841(4) 0.9168(5) 0.1847(2) 0.0465(12) Uani 1 1 d .
C16 C 0.3477(5) 0.7902(6) 0.2779(2) 0.0634(15) Uani 1 1 d .
H16A H 0.3376 0.6935 0.2896 0.095 Uiso 1 1 calc GR
H16B H 0.2743 0.8407 0.2819 0.095 Uiso 1 1 calc GR
H16C H 0.4091 0.8337 0.3014 0.095 Uiso 1 1 calc GR
C17 C 0.4219(4) 0.6796(5) 0.1894(2) 0.0478(12) Uani 1 1 d .
C18 C 0.6082(4) 0.5488(5) 0.0930(2) 0.0504(12) Uani 1 1 d .
H18A H 0.5801 0.5377 0.0538 0.061 Uiso 1 1 calc R
H18B H 0.5708 0.4773 0.1160 0.061 Uiso 1 1 calc R
C19 C 0.7416(4) 0.5361(5) 0.0977(2) 0.0568(13) Uani 1 1 d .
H19A H 0.7662 0.4406 0.1079 0.068 Uiso 1 1 calc R
H19B H 0.7782 0.5633 0.0626 0.068 Uiso 1 1 calc R
C20 C 0.7703(4) 0.6376(5) 0.1440(2) 0.0488(12) Uani 1 1 d .
C21 C 0.8731(4) 0.6544(6) 0.1755(2) 0.0589(14) Uani 1 1 d .
H21 H 0.9384 0.5956 0.1704 0.071 Uiso 1 1 calc R
C22 C 0.8769(5) 0.7616(6) 0.2152(3) 0.0585(15) Uani 1 1 d .
C23 C 0.7833(4) 0.8531(6) 0.2232(2) 0.0553(13) Uani 1 1 d .
H23 H 0.7903 0.9250 0.2502 0.066 Uiso 1 1 calc R
C24 C 0.6809(4) 0.8375(5) 0.1916(2) 0.0501(12) Uani 1 1 d .
H24 H 0.6167 0.8981 0.1964 0.060 Uiso 1 1 calc R
C25 C 0.6742(4) 0.7294(5) 0.1518(2) 0.0438(11) Uani 1 1 d .
Br1 Br 0.40473(6) 1.26190(6) 0.04500(3) 0.0685(2) Uani 1 1 d .
Br2 Br 1.01680(6) 0.78140(9) 0.26082(4) 0.1017(3) Uani 1 1 d .
N1 N 0.3817(4) 0.7940(5) 0.21855(18) 0.0498(10) Uani 1 1 d .
N2 N 0.5811(3) 0.6931(4) 0.11402(17) 0.0444(10) Uani 1 1 d .
N3 N -0.2198(5) 1.0758(6) 0.0710(3) 0.0814(16) Uani 1 1 d .
O1 O 0.4292(3) 0.5586(4) 0.20732(16) 0.0630(10) Uani 1 1 d .
O2 O 0.2583(3) 0.7204(4) 0.09559(15) 0.0541(9) Uani 1 1 d .
O3 O 0.1827(4) 0.6056(5) 0.0225(2) 0.1031(18) Uani 1 1 d .
O4 O -0.2208(5) 1.1587(7) 0.1101(2) 0.1151(19) Uani 1 1 d .
O5 O -0.2914(4) 1.0726(6) 0.0352(3) 0.116(2) Uani 1 1 d .

loop_
_atom_site_aniso_label
_atom_site_aniso_U_11
_atom_site_aniso_U_22
_atom_site_aniso_U_33
_atom_site_aniso_U_23
_atom_site_aniso_U_13
_atom_site_aniso_U_12
C1 0.056(3) 0.079(4) 0.061(4) -0.009(3) -0.006(3) -0.004(3)
C2 0.054(3) 0.082(4) 0.070(4) -0.003(3) -0.012(3) -0.002(3)
C3 0.049(3) 0.065(4) 0.060(4) 0.009(3) 0.007(3) 0.004(3)
C4 0.083(4) 0.064(4) 0.052(4) -0.006(3) -0.001(3) 0.007(3)
C5 0.062(3) 0.068(4) 0.057(4) -0.011(3) -0.009(3) 0.005(3)
C6 0.054(3) 0.060(3) 0.045(3) -0.003(3) -0.002(2) -0.004(2)
C7 0.056(3) 0.058(3) 0.054(3) -0.012(3) -0.008(3) 0.002(3)
C8 0.056(3) 0.039(3) 0.048(3) -0.010(2) -0.003(2) 0.003(2)
C9 0.046(2) 0.034(2) 0.041(3) 0.000(2) -0.003(2) -0.0011(19)
C10 0.045(2) 0.037(3) 0.044(3) -0.006(2) -0.006(2) 0.004(2)
C11 0.055(3) 0.043(3) 0.042(3) -0.004(2) -0.007(2) 0.001(2)
C12 0.054(3) 0.031(2) 0.059(3) 0.002(2) -0.012(2) 0.000(2)
C13 0.067(3) 0.039(3) 0.071(4) -0.014(3) -0.011(3) 0.013(2)
C14 0.067(3) 0.054(3) 0.048(3) -0.014(3) -0.002(3) 0.011(3)
C15 0.050(3) 0.044(3) 0.044(3) -0.005(2) -0.006(2) 0.001(2)
C16 0.068(3) 0.078(4) 0.045(3) 0.002(3) 0.003(3) -0.007(3)
C17 0.045(3) 0.047(3) 0.051(3) 0.006(2) -0.005(2) 0.000(2)
C18 0.067(3) 0.038(3) 0.047(3) -0.002(2) 0.000(2) 0.005(2)
C19 0.065(3) 0.043(3) 0.063(4) -0.005(3) 0.005(3) 0.009(2)
C20 0.054(3) 0.040(3) 0.052(3) 0.007(2) 0.003(2) 0.003(2)
C21 0.052(3) 0.053(3) 0.072(4) 0.018(3) -0.001(3) 0.005(2)
C22 0.051(3) 0.060(3) 0.063(4) 0.006(3) -0.013(3) -0.009(3)
C23 0.060(3) 0.050(3) 0.055(3) 0.005(3) -0.004(3) -0.007(2)
C24 0.054(3) 0.041(3) 0.054(3) -0.003(2) -0.002(2) -0.001(2)
C25 0.047(3) 0.041(3) 0.043(3) 0.008(2) -0.001(2) 0.001(2)
Br1 0.0865(4) 0.0401(3) 0.0777(5) 0.0088(3) -0.0133(3) -0.0035(3)
Br2 0.0732(5) 0.1132(7) 0.1156(7) 0.0014(5) -0.0420(4) -0.0067(4)
N1 0.057(2) 0.053(3) 0.039(2) 0.001(2) 0.0018(19) 0.003(2)
N2 0.049(2) 0.039(2) 0.044(2) -0.0036(19) 0.0000(18) 0.0065(17)
N3 0.083(4) 0.073(4) 0.089(5) 0.012(3) 0.015(4) 0.009(3)
O1 0.081(2) 0.049(2) 0.059(2) 0.0125(19) 0.0020(19) -0.0002(19)
O2 0.0488(18) 0.059(2) 0.054(2) -0.0112(18) -0.0086(17) 0.0048(16)
O3 0.080(3) 0.117(4) 0.109(4) -0.066(3) -0.033(3) 0.023(3)
O4 0.133(4) 0.100(4) 0.114(5) 0.000(4) 0.015(4) 0.051(4)
O5 0.066(3) 0.117(4) 0.161(5) 0.004(4) -0.025(3) 0.027(3)

loop_
_atom_type_symbol
_atom_type_description
_atom_type_scat_dispersion_real
_atom_type_scat_dispersion_imag
_atom_type_scat_source
C C 0.0033 0.0016 'International Tables Vol C Tables 4.2.6.8 and 6.1.1.4'
H H 0.0000 0.0000 'International Tables Vol C Tables 4.2.6.8 and 6.1.1.4'
Br Br -0.2901 2.4595 'International Tables Vol C Tables 4.2.6.8 and 6.1.1.4'
N N 0.0061 0.0033 'International Tables Vol C Tables 4.2.6.8 and 6.1.1.4'
O O 0.0106 0.0060 'International Tables Vol C Tables 4.2.6.8 and 6.1.1.4'

loop_
_geom_angle_atom_site_label_1
_geom_angle_atom_site_label_2
_geom_angle_atom_site_label_3
_geom_angle
C2 C1 H1 120.0
C6 C1 H1 120.0
C6 C1 C2 119.9(6)
C1 C2 H2 120.2
C3 C2 C1 119.6(5)
C3 C2 H2 120.2
C2 C3 N3 119.1(5)
C4 C3 C2 121.7(5)
C4 C3 N3 119.2(6)
C3 C4 H4 121.2
C3 C4 C5 117.6(6)
C5 C4 H4 121.2
C4 C5 H5 118.9
C6 C5 C4 122.1(5)
C6 C5 H5 118.9
C1 C6 C5 118.9(5)
C1 C6 C7 118.6(5)
C5 C6 C7 122.4(5)
O2 C7 C6 112.7(5)
O3 C7 C6 125.5(5)
O3 C7 O2 121.8(5)
H8A C8 H8B 109.0
C9 C8 H8A 110.9
C9 C8 H8B 110.9
O2 C8 H8A 110.9
O2 C8 H8B 110.9
O2 C8 C9 104.1(4)
C8 C9 C10 110.4(4)
C8 C9 C17 108.5(4)
C10 C9 C17 100.6(4)
N2 C9 C8 108.2(4)
N2 C9 C10 114.2(4)
N2 C9 C17 114.7(4)
C11 C10 C9 128.9(4)
C11 C10 C15 121.6(4)
C15 C10 C9 109.3(4)
C10 C11 H11 121.9
C10 C11 C12 116.2(5)
C12 C11 H11 121.9
C11 C12 Br1 117.0(4)
C13 C12 C11 123.3(5)
C13 C12 Br1 119.8(4)
C12 C13 H13 120.1
C12 C13 C14 119.9(5)
C14 C13 H13 120.1
C13 C14 H14 121.1
C15 C14 C13 117.8(5)
C15 C14 H14 121.1
C14 C15 C10 121.3(5)
C14 C15 N1 128.7(5)
N1 C15 C10 110.0(4)
H16A C16 H16B 109.5
H16A C16 H16C 109.5
H16B C16 H16C 109.5
N1 C16 H16A 109.5
N1 C16 H16B 109.5
N1 C16 H16C 109.5
N1 C17 C9 109.3(4)
O1 C17 C9 124.9(5)
O1 C17 N1 125.8(5)
H18A C18 H18B 108.8
C19 C18 H18A 110.7
C19 C18 H18B 110.7
N2 C18 H18A 110.7
N2 C18 H18B 110.7
N2 C18 C19 105.3(4)
C18 C19 H19A 111.5
C18 C19 H19B 111.5
H19A C19 H19B 109.3
C20 C19 C18 101.2(4)
C20 C19 H19A 111.5
C20 C19 H19B 111.5
C21 C20 C19 129.6(5)
C21 C20 C25 120.0(5)
C25 C20 C19 110.4(4)
C20 C21 H21 121.3
C20 C21 C22 117.4(5)
C22 C21 H21 121.3
C21 C22 C23 123.2(5)
C21 C22 Br2 117.7(4)
C23 C22 Br2 119.1(4)
C22 C23 H23 120.2
C24 C23 C22 119.6(5)
C24 C23 H23 120.2
C23 C24 H24 120.8
C23 C24 C25 118.4(5)
C25 C24 H24 120.8
C24 C25 C20 121.4(4)
C24 C25 N2 129.4(4)
N2 C25 C20 109.2(4)
C15 N1 C16 124.9(4)
C17 N1 C15 110.7(4)
C17 N1 C16 124.3(4)
C9 N2 C18 119.0(4)
C25 N2 C9 119.3(4)
C25 N2 C18 106.3(3)
O4 N3 C3 117.2(6)
O5 N3 C3 119.2(6)
O5 N3 O4 123.5(7)
C7 O2 C8 116.8(4)

loop_
_geom_bond_atom_site_label_1
_geom_bond_atom_site_label_2
_geom_bond_distance
C1 H1 0.9300
C1 C2 1.392(8)
C1 C6 1.346(7)
C2 H2 0.9300
C2 C3 1.365(8)
C3 C4 1.345(7)
C3 N3 1.492(7)
C4 H4 0.9300
C4 C5 1.384(7)
C5 H5 0.9300
C5 C6 1.374(7)
C6 C7 1.480(7)
C7 O2 1.293(6)
C7 O3 1.200(6)
C8 H8A 0.9700
C8 H8B 0.9700
C8 C9 1.511(6)
C8 O2 1.460(5)
C9 C10 1.514(6)
C9 C17 1.567(7)
C9 N2 1.478(6)
C10 C11 1.373(6)
C10 C15 1.408(6)
C11 H11 0.9300
C11 C12 1.393(6)
C12 C13 1.388(7)
C12 Br1 1.913(5)
C13 H13 0.9300
C13 C14 1.390(7)
C14 H14 0.9300
C14 C15 1.382(6)
C15 N1 1.406(6)
C16 H16A 0.9600
C16 H16B 0.9600
C16 H16C 0.9600
C16 N1 1.461(6)
C17 N1 1.364(6)
C17 O1 1.219(6)
C18 H18A 0.9700
C18 H18B 0.9700
C18 C19 1.504(7)
C18 N2 1.483(6)
C19 H19A 0.9700
C19 H19B 0.9700
C19 C20 1.476(7)
C20 C21 1.359(6)
C20 C25 1.401(6)
C21 H21 0.9300
C21 C22 1.377(7)
C22 C23 1.378(7)
C22 Br2 1.881(5)
C23 H23 0.9300
C23 C24 1.357(6)
C24 H24 0.9300
C24 C25 1.384(6)
C25 N2 1.391(5)
N3 O4 1.207(7)
N3 O5 1.144(7)

loop_
_geom_torsion_atom_site_label_1
_geom_torsion_atom_site_label_2
_geom_torsion_atom_site_label_3
_geom_torsion_atom_site_label_4
_geom_torsion
C1 C2 C3 C4 0.4(9)
C1 C2 C3 N3 179.6(5)
C1 C6 C7 O2 -178.9(5)
C1 C6 C7 O3 2.6(10)
C2 C1 C6 C5 1.3(9)
C2 C1 C6 C7 -176.4(5)
C2 C3 C4 C5 1.0(9)
C2 C3 N3 O4 172.6(6)
C2 C3 N3 O5 -8.9(9)
C3 C4 C5 C6 -1.3(9)
C4 C3 N3 O4 -8.2(9)
C4 C3 N3 O5 170.3(6)
C4 C5 C6 C1 0.1(9)
C4 C5 C6 C7 177.7(5)
C5 C6 C7 O2 3.5(8)
C5 C6 C7 O3 -175.0(6)
C6 C1 C2 C3 -1.6(9)
C6 C7 O2 C8 -164.9(4)
C8 C9 C10 C11 -62.9(6)
C8 C9 C10 C15 111.9(4)
C8 C9 C17 N1 -114.6(4)
C8 C9 C17 O1 65.3(6)
C8 C9 N2 C18 -38.6(5)
C8 C9 N2 C25 -171.5(4)
C9 C8 O2 C7 169.1(4)
C9 C10 C11 C12 173.9(4)
C9 C10 C15 C14 -176.4(4)
C9 C10 C15 N1 3.1(5)
C9 C17 N1 C15 0.6(5)
C9 C17 N1 C16 -176.0(4)
C10 C9 C17 N1 1.2(4)
C10 C9 C17 O1 -178.9(4)
C10 C9 N2 C18 -161.9(4)
C10 C9 N2 C25 65.2(5)
C10 C11 C12 C13 1.9(7)
C10 C11 C12 Br1 -176.8(3)
C10 C15 N1 C16 174.3(4)
C10 C15 N1 C17 -2.3(5)
C11 C10 C15 C14 -1.2(7)
C11 C10 C15 N1 178.4(4)
C11 C12 C13 C14 -2.0(7)
C12 C13 C14 C15 0.5(7)
C13 C14 C15 C10 1.0(7)
C13 C14 C15 N1 -178.4(4)
C14 C15 N1 C16 -6.2(8)
C14 C15 N1 C17 177.2(5)
C15 C10 C11 C12 -0.3(6)
C17 C9 C10 C11 -177.4(4)
C17 C9 C10 C15 -2.6(4)
C17 C9 N2 C18 82.7(5)
C17 C9 N2 C25 -50.2(5)
C18 C19 C20 C21 165.6(5)
C18 C19 C20 C25 -17.3(6)
C19 C18 N2 C9 -164.9(4)
C19 C18 N2 C25 -26.7(5)
C19 C20 C21 C22 178.0(5)
C19 C20 C25 C24 -177.8(5)
C19 C20 C25 N2 1.2(6)
C20 C21 C22 C23 -1.5(8)
C20 C21 C22 Br2 177.8(4)
C20 C25 N2 C9 154.1(4)
C20 C25 N2 C18 16.0(5)
C21 C20 C25 C24 -0.4(8)
C21 C20 C25 N2 178.7(4)
C21 C22 C23 C24 1.0(8)
C22 C23 C24 C25 -0.2(8)
C23 C24 C25 C20 -0.1(7)
C23 C24 C25 N2 -179.0(5)
C24 C25 N2 C9 -27.0(7)
C24 C25 N2 C18 -165.1(5)
C25 C20 C21 C22 1.1(8)
Br1 C12 C13 C14 176.6(4)
Br2 C22 C23 C24 -178.3(4)
N2 C9 C10 C11 59.2(6)
N2 C9 C10 C15 -126.0(4)
N2 C9 C17 N1 124.3(4)
N2 C9 C17 O1 -55.8(6)
N2 C18 C19 C20 26.0(5)
N3 C3 C4 C5 -178.2(5)
O1 C17 N1 C15 -179.4(5)
O1 C17 N1 C16 4.0(7)
O2 C8 C9 C10 -43.2(5)
O2 C8 C9 C17 66.2(4)
O2 C8 C9 N2 -168.8(3)
O3 C7 O2 C8 13.7(8)
